data_7057748
loop_
_publ_author_name
'Biancalana, Lorenzo'
'Fulignati, Sara'
'Antonetti, Claudia'
'Zacchini, Stefano'
'Provinciali, Giacomo'
'Pampaloni, Guido'
'Raspolli Galletti, Anna Maria'
'Marchetti, Fabio'

_publ_section_title
;
 Ruthenium p-cymene complexes with \a-diimine ligands as catalytic
 precursors for the transfer hydrogenation of ethyl levulinate to
 \g-valerolactone
;
_journal_issue 21
_journal_name_full 'New Journal of Chemistry'
_journal_page_first 17574
_journal_paper_doi 10.1039/C8NJ03569E
_journal_volume 42
_journal_year 2018
_chemical_formula_sum 'C26 H30 Cl N3 O3 Ru'
_chemical_formula_weight 569.05
_space_group_crystal_system monoclinic
_space_group_IT_number 14
_space_group_name_Hall '-P 2ybc'
_space_group_name_H-M_alt 'P 1 21/c 1'
_symmetry_space_group_name_Hall '-P 2ybc'
_symmetry_space_group_name_H-M 'P 1 21/c 1'
_atom_sites_solution_hydrogens geom
_audit_creation_method SHELXL-2014/7
_audit_update_record
;
2018-03-16 deposited with the CCDC.
2018-09-19 downloaded from the CCDC.
;
_cell_angle_alpha 90
_cell_angle_beta 101.9450(10)
_cell_angle_gamma 90
_cell_formula_units_Z 4
_cell_length_a 9.8785(6)
_cell_length_b 13.9080(9)
_cell_length_c 18.1728(11)
_cell_measurement_reflns_used 9973
_cell_measurement_temperature 100(2)
_cell_measurement_theta_max 26.431
_cell_measurement_theta_min 2.291
_cell_volume 2442.7(3)
_computing_cell_refinement 'APEX3 (Bruker AXS, 2015)'
_computing_data_collection 'APEX3 (Bruker AXS, 2015)'
_computing_data_reduction 'SAINT (Bruker AXS, 2015)'
_computing_molecular_graphics 'ORTEPIII (Johnson, 1996)'
_computing_publication_material 'XCIF 2014/2 (Bruker AXS, 2014)'
_computing_structure_refinement 'SHELXL-2014/7 (Sheldrick, 2014)'
_computing_structure_solution 'SHELXT (Sheldrick, 2015)'
_diffrn_ambient_temperature 100(2)
_diffrn_measured_fraction_theta_full 0.999
_diffrn_measured_fraction_theta_max 0.999
_diffrn_measurement_device_type 'CCD area detector'
_diffrn_measurement_method 'phi and omega scans'
_diffrn_radiation_type MoK\a
_diffrn_radiation_wavelength 0.71073
_diffrn_reflns_av_R_equivalents 0.0471
_diffrn_reflns_av_unetI/netI 0.0290
_diffrn_reflns_Laue_measured_fraction_full 0.999
_diffrn_reflns_Laue_measured_fraction_max 0.999
_diffrn_reflns_limit_h_max 11
_diffrn_reflns_limit_h_min -11
_diffrn_reflns_limit_k_max 16
_diffrn_reflns_limit_k_min -16
_diffrn_reflns_limit_l_max 21
_diffrn_reflns_limit_l_min -21
_diffrn_reflns_number 28024
_diffrn_reflns_point_group_measured_fraction_full 0.999
_diffrn_reflns_point_group_measured_fraction_max 0.999
_diffrn_reflns_theta_full 25.049
_diffrn_reflns_theta_max 25.049
_diffrn_reflns_theta_min 1.859
_diffrn_source 'fine-focus sealed tube'
_exptl_absorpt_coefficient_mu 0.785
_exptl_absorpt_correction_T_max 0.7454
_exptl_absorpt_correction_T_min 0.6483
_exptl_absorpt_correction_type empirical
_exptl_absorpt_process_details
; 
 Data were corrected for Lorentz polarization and absorption
 effects (empirical absorption correction SADABS).
 R(int) =  0.0801 (selected reflections only, before parameter refinement)
 R(int) =  0.0566 (selected reflections only, after parameter refinement)
;
_exptl_crystal_colour pale-orange
_exptl_crystal_density_diffrn 1.547
_exptl_crystal_description plate
_exptl_crystal_F_000 1168
_exptl_crystal_size_max 0.180
_exptl_crystal_size_mid 0.160
_exptl_crystal_size_min 0.120
_refine_diff_density_max 2.808
_refine_diff_density_min -0.825
_refine_diff_density_rms 0.098
_refine_ls_extinction_method none
_refine_ls_goodness_of_fit_ref 1.107
_refine_ls_hydrogen_treatment constr
_refine_ls_matrix_type full
_refine_ls_number_parameters 344
_refine_ls_number_reflns 4323
_refine_ls_number_restraints 108
_refine_ls_restrained_S_all 1.094
_refine_ls_R_factor_all 0.0513
_refine_ls_R_factor_gt 0.0437
_refine_ls_shift/su_max 0.001
_refine_ls_shift/su_mean 0.000
_refine_ls_structure_factor_coef Fsqd
_refine_ls_weighting_details 'w=1/[\s^2^(Fo^2^)+(0.0321P)^2^+10.1735P] where P=(Fo^2^+2Fc^2^)/3'
_refine_ls_weighting_scheme calc
_refine_ls_wR_factor_gt 0.0952
_refine_ls_wR_factor_ref 0.0984
_reflns_Friedel_coverage 0.000
_reflns_number_gt 3816
_reflns_number_total 4323
_reflns_threshold_expression 'I > 2\s(I)'
_cod_data_source_file c8nj03569e2.cif
_cod_data_source_block 1
_cod_depositor_comments 'Adding full bibliography for 7057747--7057748.cif.'
_cod_database_code 7057748
_shelx_shelxl_version_number 2014/7
_shelx_space_group_comment
;
The symmetry employed for this shelxl refinement is uniquely defined
by the following loop, which should always be used as a source of
symmetry information in preference to the above space-group names.
They are only intended as comments.
;
_shelx_estimated_absorpt_t_min 0.872
_shelx_estimated_absorpt_t_max 0.912

loop_
_space_group_symop_operation_xyz
'x, y, z'
'-x, y+1/2, -z+1/2'
'-x, -y, -z'
'x, -y-1/2, z-1/2'

loop_
_atom_site_label
_atom_site_type_symbol
_atom_site_fract_x
_atom_site_fract_y
_atom_site_fract_z
_atom_site_U_iso_or_equiv
_atom_site_adp_type
_atom_site_occupancy
_atom_site_site_symmetry_order
_atom_site_calc_flag
_atom_site_refinement_flags_posn
_atom_site_refinement_flags_adp
_atom_site_refinement_flags_occupancy
_atom_site_disorder_assembly
_atom_site_disorder_group
Ru1 Ru 0.33461(3) 0.70879(2) 0.65115(2) 0.01387(11) Uani 1 1 d . . . . .
Cl1 Cl 0.42712(10) 0.61099(8) 0.56609(5) 0.0206(2) Uani 1 1 d . . . . .
N1 N 0.4043(3) 0.6059(2) 0.73205(17) 0.0133(7) Uani 1 1 d . . . . .
N2 N 0.1730(3) 0.6120(2) 0.63796(18) 0.0146(7) Uani 1 1 d . . . . .
C1 C 0.3608(6) 0.8391(3) 0.5818(3) 0.0358(13) Uani 1 1 d . . . . .
C2 C 0.4723(5) 0.8323(3) 0.6449(2) 0.0293(11) Uani 1 1 d . . . . .
H2 H 0.5680 0.8204 0.6368 0.035 Uiso 1 1 calc R U . . .
C3 C 0.4467(5) 0.8263(3) 0.7182(2) 0.0217(9) Uani 1 1 d . . . . .
H3 H 0.5251 0.8101 0.7607 0.026 Uiso 1 1 calc R U . . .
C4 C 0.3095(4) 0.8237(3) 0.7306(2) 0.0177(9) Uani 1 1 d . . . . .
C5 C 0.1998(5) 0.8274(3) 0.6674(2) 0.0254(10) Uani 1 1 d . . . . .
H5 H 0.1035 0.8135 0.6736 0.031 Uiso 1 1 calc R U . . .
C6 C 0.2269(6) 0.8368(3) 0.5938(3) 0.0324(12) Uani 1 1 d . . . . .
H6 H 0.1490 0.8267 0.5497 0.039 Uiso 1 1 calc R U . . .
C7 C 0.3885(8) 0.8446(4) 0.5032(3) 0.0545(18) Uani 1 1 d . . . . .
H7A H 0.4886 0.8455 0.5058 0.082 Uiso 1 1 calc R U . . .
H7B H 0.3478 0.7885 0.4742 0.082 Uiso 1 1 calc R U . . .
H7C H 0.3471 0.9034 0.4787 0.082 Uiso 1 1 calc R U . . .
C8 C 0.2879(5) 0.8155(3) 0.8110(2) 0.0222(9) Uani 1 1 d . . . . .
H8 H 0.3694 0.7810 0.8414 0.027 Uiso 1 1 calc R U . . .
C9 C 0.1570(5) 0.7586(4) 0.8164(3) 0.0365(12) Uani 1 1 d . . . . .
H9A H 0.1479 0.7555 0.8690 0.055 Uiso 1 1 calc R U . . .
H9B H 0.0757 0.7907 0.7863 0.055 Uiso 1 1 calc R U . . .
H9C H 0.1639 0.6933 0.7972 0.055 Uiso 1 1 calc R U . . .
C10 C 0.2852(6) 0.9169(4) 0.8430(3) 0.0327(11) Uani 1 1 d . . . . .
H10A H 0.2714 0.9131 0.8948 0.049 Uiso 1 1 calc R U . . .
H10B H 0.3733 0.9491 0.8425 0.049 Uiso 1 1 calc R U . . .
H10C H 0.2093 0.9535 0.8122 0.049 Uiso 1 1 calc R U . . .
C11 C 0.3206(4) 0.5358(3) 0.7355(2) 0.0175(9) Uani 1 1 d . . . . .
H11 H 0.3439 0.4845 0.7703 0.021 Uiso 1 1 calc R U . . .
C12 C 0.1899(4) 0.5401(3) 0.6833(2) 0.0176(9) Uani 1 1 d . . . . .
H12 H 0.1203 0.4928 0.6825 0.021 Uiso 1 1 calc R U . . .
C13 C 0.5363(4) 0.6068(3) 0.7822(2) 0.0162(8) Uani 1 1 d . . . . .
C14 C 0.6529(4) 0.6368(3) 0.7566(2) 0.0222(9) Uani 1 1 d . . . . .
H14 H 0.6445 0.6586 0.7063 0.027 Uiso 1 1 calc R U . . .
C15 C 0.7800(5) 0.6348(3) 0.8045(3) 0.0276(10) Uani 1 1 d . . . . .
H15 H 0.8594 0.6543 0.7865 0.033 Uiso 1 1 calc R U . . .
C16 C 0.7956(5) 0.6046(3) 0.8791(3) 0.0247(10) Uani 1 1 d . . . . .
C17 C 0.6775(5) 0.5782(3) 0.9042(2) 0.0243(10) Uani 1 1 d . . . . .
H17 H 0.6854 0.5597 0.9552 0.029 Uiso 1 1 calc R U . . .
C18 C 0.5487(4) 0.5782(3) 0.8566(2) 0.0195(9) Uani 1 1 d . . . . .
H18 H 0.4693 0.5587 0.8747 0.023 Uiso 1 1 calc R U . . .
C19 C 0.9354(5) 0.6000(4) 0.9306(3) 0.0385(13) Uani 1 1 d . . . . .
H19A H 1.0061 0.6212 0.9035 0.058 Uiso 1 1 calc R U . . .
H19B H 0.9367 0.6420 0.9740 0.058 Uiso 1 1 calc R U . . .
H19C H 0.9547 0.5337 0.9479 0.058 Uiso 1 1 calc R U . . .
C20 C 0.0471(4) 0.6212(3) 0.5831(2) 0.0162(8) Uani 1 1 d . . . . .
C21 C 0.0526(4) 0.6369(3) 0.5087(2) 0.0216(9) Uani 1 1 d . . . . .
H21 H 0.1393 0.6422 0.4942 0.026 Uiso 1 1 calc R U . . .
C22 C -0.0692(4) 0.6447(3) 0.4556(2) 0.0230(9) Uani 1 1 d . . . . .
H22 H -0.0656 0.6534 0.4042 0.028 Uiso 1 1 calc R U . . .
C23 C -0.1981(4) 0.6401(3) 0.4762(2) 0.0207(9) Uani 1 1 d . . . . .
C24 C -0.1998(4) 0.6248(4) 0.5511(3) 0.0283(11) Uani 1 1 d . . . . .
H24 H -0.2861 0.6206 0.5662 0.034 Uiso 1 1 calc R U . . .
C25 C -0.0794(4) 0.6153(3) 0.6044(3) 0.0262(10) Uani 1 1 d . . . . .
H25 H -0.0830 0.6048 0.6556 0.031 Uiso 1 1 calc R U . . .
C26 C -0.3304(5) 0.6510(3) 0.4183(3) 0.0285(11) Uani 1 1 d . . . . .
H26A H -0.3086 0.6613 0.3687 0.043 Uiso 1 1 calc R U . . .
H26B H -0.3862 0.5926 0.4172 0.043 Uiso 1 1 calc R U . . .
H26C H -0.3825 0.7062 0.4312 0.043 Uiso 1 1 calc R U . . .
N3 N 0.8350(14) 0.9142(10) 0.6640(7) 0.043(3) Uani 0.665(10) 1 d D U P A 1
O1 O 0.8151(19) 0.8459(10) 0.7031(9) 0.057(4) Uani 0.665(10) 1 d D U P A 1
O2 O 0.742(2) 0.9420(15) 0.6067(8) 0.040(3) Uani 0.665(10) 1 d D U P A 1
O3 O 0.9451(7) 0.9610(6) 0.6868(4) 0.071(3) Uani 0.665(10) 1 d D U P A 1
N13 N 0.824(2) 0.9003(16) 0.6318(12) 0.032(5) Uani 0.335(10) 1 d D U P A 2
O11 O 0.8951(13) 0.8647(9) 0.5925(7) 0.056(4) Uani 0.335(10) 1 d D U P A 2
O12 O 0.835(4) 0.873(2) 0.7020(12) 0.063(9) Uani 0.335(10) 1 d D U P A 2
O13 O 0.746(5) 0.969(3) 0.606(2) 0.053(11) Uani 0.335(10) 1 d D U P A 2

loop_
_atom_site_aniso_label
_atom_site_aniso_U_11
_atom_site_aniso_U_22
_atom_site_aniso_U_33
_atom_site_aniso_U_23
_atom_site_aniso_U_13
_atom_site_aniso_U_12
Ru1 0.01734(18) 0.01513(17) 0.00961(16) 0.00030(13) 0.00388(11) -0.00404(14)
Cl1 0.0160(5) 0.0302(6) 0.0175(5) -0.0046(4) 0.0079(4) -0.0030(4)
N1 0.0154(17) 0.0153(17) 0.0106(15) -0.0006(13) 0.0058(13) 0.0007(14)
N2 0.0111(16) 0.0173(18) 0.0165(16) 0.0005(14) 0.0058(13) -0.0023(13)
C1 0.074(4) 0.019(2) 0.016(2) -0.0022(19) 0.014(2) -0.014(2)
C2 0.044(3) 0.025(2) 0.022(2) -0.0024(19) 0.013(2) -0.019(2)
C3 0.032(2) 0.017(2) 0.015(2) 0.0005(17) 0.0022(18) -0.0093(18)
C4 0.030(2) 0.0108(19) 0.013(2) 0.0002(15) 0.0059(17) -0.0008(17)
C5 0.035(3) 0.017(2) 0.023(2) -0.0014(18) 0.0028(19) 0.0025(19)
C6 0.057(3) 0.016(2) 0.017(2) 0.0020(18) -0.007(2) -0.004(2)
C7 0.106(5) 0.039(3) 0.023(3) -0.001(2) 0.025(3) -0.023(3)
C8 0.030(2) 0.024(2) 0.014(2) -0.0016(17) 0.0064(18) 0.0051(18)
C9 0.034(3) 0.052(3) 0.030(3) -0.003(2) 0.020(2) 0.002(2)
C10 0.048(3) 0.030(3) 0.021(2) -0.004(2) 0.008(2) 0.006(2)
C11 0.021(2) 0.014(2) 0.019(2) 0.0065(16) 0.0058(17) 0.0014(17)
C12 0.015(2) 0.018(2) 0.022(2) -0.0006(17) 0.0079(17) -0.0032(16)
C13 0.018(2) 0.013(2) 0.017(2) -0.0027(16) 0.0019(16) 0.0011(16)
C14 0.023(2) 0.030(2) 0.014(2) -0.0039(18) 0.0054(17) -0.0070(19)
C15 0.018(2) 0.034(3) 0.031(3) -0.007(2) 0.0063(19) -0.0067(19)
C16 0.024(2) 0.015(2) 0.030(2) -0.0018(18) -0.0056(19) 0.0014(18)
C17 0.032(3) 0.019(2) 0.019(2) 0.0078(18) -0.0033(18) 0.0001(19)
C18 0.023(2) 0.017(2) 0.019(2) 0.0037(17) 0.0045(17) 0.0024(17)
C19 0.028(3) 0.033(3) 0.045(3) 0.009(2) -0.014(2) -0.007(2)
C20 0.015(2) 0.013(2) 0.021(2) 0.0022(16) 0.0039(16) -0.0033(16)
C21 0.015(2) 0.030(2) 0.022(2) -0.0008(19) 0.0068(17) -0.0023(18)
C22 0.022(2) 0.029(2) 0.017(2) -0.0003(18) 0.0034(17) -0.0002(19)
C23 0.018(2) 0.014(2) 0.029(2) 0.0029(18) 0.0008(18) -0.0002(16)
C24 0.013(2) 0.038(3) 0.035(3) 0.008(2) 0.0077(19) -0.0022(19)
C25 0.019(2) 0.036(3) 0.025(2) 0.006(2) 0.0094(18) -0.0010(19)
C26 0.020(2) 0.026(3) 0.036(3) 0.005(2) -0.003(2) -0.0018(19)
N3 0.035(6) 0.055(7) 0.047(9) -0.002(6) 0.024(7) 0.014(5)
O1 0.062(6) 0.026(6) 0.081(8) 0.008(4) 0.006(5) 0.002(5)
O2 0.047(6) 0.052(10) 0.022(5) 0.006(4) 0.010(4) 0.001(6)
O3 0.038(4) 0.111(7) 0.064(5) 0.005(4) 0.008(3) -0.012(4)
N13 0.014(7) 0.047(10) 0.042(13) 0.007(10) 0.020(10) 0.005(8)
O11 0.057(8) 0.060(9) 0.060(8) 0.008(7) 0.035(7) 0.020(7)
O12 0.10(2) 0.059(19) 0.027(11) -0.007(10) 0.010(11) 0.058(15)
O13 0.050(13) 0.05(2) 0.064(15) 0.003(11) 0.022(10) 0.013(13)

loop_
_atom_type_symbol
_atom_type_description
_atom_type_scat_dispersion_real
_atom_type_scat_dispersion_imag
_atom_type_scat_source
C C 0.0033 0.0016 'International Tables Vol C Tables 4.2.6.8 and 6.1.1.4'
H H 0.0000 0.0000 'International Tables Vol C Tables 4.2.6.8 and 6.1.1.4'
N N 0.0061 0.0033 'International Tables Vol C Tables 4.2.6.8 and 6.1.1.4'
O O 0.0106 0.0060 'International Tables Vol C Tables 4.2.6.8 and 6.1.1.4'
Cl Cl 0.1484 0.1585 'International Tables Vol C Tables 4.2.6.8 and 6.1.1.4'
Ru Ru -1.2594 0.8363 'International Tables Vol C Tables 4.2.6.8 and 6.1.1.4'

loop_
_geom_angle_atom_site_label_1
_geom_angle_atom_site_label_2
_geom_angle_atom_site_label_3
_geom_angle
N2 Ru1 N1 76.50(13)
N2 Ru1 C5 91.70(16)
N1 Ru1 C5 123.43(14)
N2 Ru1 C3 147.03(14)
N1 Ru1 C3 93.73(14)
C5 Ru1 C3 67.27(17)
N2 Ru1 C4 111.09(14)
N1 Ru1 C4 95.86(13)
C5 Ru1 C4 37.46(16)
C3 Ru1 C4 37.70(16)
N2 Ru1 C2 166.20(16)
N1 Ru1 C2 117.22(16)
C5 Ru1 C2 79.55(19)
C3 Ru1 C2 37.29(15)
C4 Ru1 C2 67.89(16)
N2 Ru1 C6 100.64(16)
N1 Ru1 C6 161.19(16)
C5 Ru1 C6 37.76(17)
C3 Ru1 C6 78.53(17)
C4 Ru1 C6 67.51(16)
C2 Ru1 C6 66.0(2)
N2 Ru1 C1 129.44(17)
N1 Ru1 C1 153.62(18)
C5 Ru1 C1 67.13(19)
C3 Ru1 C1 66.97(16)
C4 Ru1 C1 79.91(16)
C2 Ru1 C1 37.10(19)
C6 Ru1 C1 36.1(2)
N2 Ru1 Cl1 86.77(9)
N1 Ru1 Cl1 87.16(9)
C5 Ru1 Cl1 148.11(12)
C3 Ru1 Cl1 124.63(12)
C4 Ru1 Cl1 162.11(12)
C2 Ru1 Cl1 95.03(13)
C6 Ru1 Cl1 111.40(13)
C1 Ru1 Cl1 89.55(13)
C11 N1 C13 119.0(3)
C11 N1 Ru1 115.9(3)
C13 N1 Ru1 125.1(3)
C12 N2 C20 119.7(3)
C12 N2 Ru1 116.0(3)
C20 N2 Ru1 124.3(3)
C6 C1 C2 118.5(4)
C6 C1 C7 121.1(5)
C2 C1 C7 120.4(5)
C6 C1 Ru1 70.7(3)
C2 C1 Ru1 69.8(3)
C7 C1 Ru1 129.4(4)
C3 C2 C1 120.5(5)
C3 C2 Ru1 70.9(2)
C1 C2 Ru1 73.1(3)
C3 C2 H2 119.4
C1 C2 H2 119.4
Ru1 C2 H2 119.4
C2 C3 C4 121.0(4)
C2 C3 Ru1 71.9(2)
C4 C3 Ru1 71.4(2)
C2 C3 H3 118.9
C4 C3 H3 118.9
Ru1 C3 H3 118.9
C5 C4 C3 118.0(4)
C5 C4 C8 123.2(4)
C3 C4 C8 118.8(4)
C5 C4 Ru1 70.4(2)
C3 C4 Ru1 70.9(2)
C8 C4 Ru1 129.2(3)
C4 C5 C6 120.5(4)
C4 C5 Ru1 72.2(2)
C6 C5 Ru1 72.7(3)
C4 C5 H5 119.4
C6 C5 H5 119.4
Ru1 C5 H5 119.4
C1 C6 C5 121.5(4)
C1 C6 Ru1 73.2(3)
C5 C6 Ru1 69.5(3)
C1 C6 H6 118.5
C5 C6 H6 118.5
Ru1 C6 H6 118.5
C1 C7 H7A 109.5
C1 C7 H7B 109.5
H7A C7 H7B 109.5
C1 C7 H7C 109.5
H7A C7 H7C 109.5
H7B C7 H7C 109.5
C4 C8 C10 108.3(4)
C4 C8 C9 112.7(4)
C10 C8 C9 111.8(4)
C4 C8 H8 108.0
C10 C8 H8 108.0
C9 C8 H8 108.0
C8 C9 H9A 109.5
C8 C9 H9B 109.5
H9A C9 H9B 109.5
C8 C9 H9C 109.5
H9A C9 H9C 109.5
H9B C9 H9C 109.5
C8 C10 H10A 109.5
C8 C10 H10B 109.5
H10A C10 H10B 109.5
C8 C10 H10C 109.5
H10A C10 H10C 109.5
H10B C10 H10C 109.5
N1 C11 C12 115.7(4)
N1 C11 H11 122.1
C12 C11 H11 122.1
N2 C12 C11 115.9(4)
N2 C12 H12 122.1
C11 C12 H12 122.1
C18 C13 C14 119.9(4)
C18 C13 N1 120.3(4)
C14 C13 N1 119.9(4)
C15 C14 C13 119.6(4)
C15 C14 H14 120.2
C13 C14 H14 120.2
C14 C15 C16 121.7(4)
C14 C15 H15 119.2
C16 C15 H15 119.2
C17 C16 C15 117.8(4)
C17 C16 C19 120.8(4)
C15 C16 C19 121.3(4)
C18 C17 C16 121.5(4)
C18 C17 H17 119.2
C16 C17 H17 119.2
C17 C18 C13 119.5(4)
C17 C18 H18 120.2
C13 C18 H18 120.2
C16 C19 H19A 109.5
C16 C19 H19B 109.5
H19A C19 H19B 109.5
C16 C19 H19C 109.5
H19A C19 H19C 109.5
H19B C19 H19C 109.5
C21 C20 C25 120.3(4)
C21 C20 N2 119.4(4)
C25 C20 N2 120.3(4)
C22 C21 C20 119.4(4)
C22 C21 H21 120.3
C20 C21 H21 120.3
C21 C22 C23 121.1(4)
C21 C22 H22 119.4
C23 C22 H22 119.4
C24 C23 C22 117.9(4)
C24 C23 C26 121.3(4)
C22 C23 C26 120.8(4)
C25 C24 C23 121.6(4)
C25 C24 H24 119.2
C23 C24 H24 119.2
C24 C25 C20 119.7(4)
C24 C25 H25 120.2
C20 C25 H25 120.2
C23 C26 H26A 109.5
C23 C26 H26B 109.5
H26A C26 H26B 109.5
C23 C26 H26C 109.5
H26A C26 H26C 109.5
H26B C26 H26C 109.5
O1 N3 O3 116.1(13)
O1 N3 O2 121.6(17)
O3 N3 O2 122.0(15)
O11 N13 O13 119(2)
O11 N13 O12 121(2)
O13 N13 O12 120(2)

loop_
_geom_bond_atom_site_label_1
_geom_bond_atom_site_label_2
_geom_bond_distance
Ru1 N2 2.064(3)
Ru1 N1 2.065(3)
Ru1 C5 2.178(5)
Ru1 C3 2.196(4)
Ru1 C4 2.202(4)
Ru1 C2 2.208(4)
Ru1 C6 2.220(5)
Ru1 C1 2.253(5)
Ru1 Cl1 2.3789(10)
N1 C11 1.288(5)
N1 C13 1.428(5)
N2 C12 1.284(5)
N2 C20 1.429(5)
C1 C6 1.385(8)
C1 C2 1.420(7)
C1 C7 1.509(6)
C2 C3 1.408(6)
C2 H2 1.0000
C3 C4 1.421(6)
C3 H3 1.0000
C4 C5 1.406(6)
C4 C8 1.524(5)
C5 C6 1.424(6)
C5 H5 1.0000
C6 H6 1.0000
C7 H7A 0.9800
C7 H7B 0.9800
C7 H7C 0.9800
C8 C10 1.527(6)
C8 C9 1.537(7)
C8 H8 1.0000
C9 H9A 0.9800
C9 H9B 0.9800
C9 H9C 0.9800
C10 H10A 0.9800
C10 H10B 0.9800
C10 H10C 0.9800
C11 C12 1.436(6)
C11 H11 0.9500
C12 H12 0.9500
C13 C18 1.391(6)
C13 C14 1.393(6)
C14 C15 1.372(6)
C14 H14 0.9500
C15 C16 1.397(6)
C15 H15 0.9500
C16 C17 1.386(6)
C16 C19 1.501(6)
C17 C18 1.382(6)
C17 H17 0.9500
C18 H18 0.9500
C19 H19A 0.9800
C19 H19B 0.9800
C19 H19C 0.9800
C20 C21 1.383(6)
C20 C25 1.384(6)
C21 C22 1.383(6)
C21 H21 0.9500
C22 C23 1.401(6)
C22 H22 0.9500
C23 C24 1.380(6)
C23 C26 1.507(6)
C24 C25 1.377(6)
C24 H24 0.9500
C25 H25 0.9500
C26 H26A 0.9800
C26 H26B 0.9800
C26 H26C 0.9800
N3 O1 1.226(15)
N3 O3 1.261(15)
N3 O2 1.296(18)
N13 O11 1.205(17)
N13 O13 1.25(2)
N13 O12 1.31(2)
